data_4333855
loop_
_publ_author_name
'Hamid Khaledi'
'Marilyn M. Olmstead'
'Hapipah Mohd Ali'
'Noel F. Thomas'

_publ_section_title
;
 Indolenine meso-Substituted Dibenzotetraaza[14]annulene and Its
 Coordination Chemistry toward the Transition Metal Ions MnIII, FeIII,
 CoII, NiII, CuII, and PdII
;
_journal_name_full 'Inorganic Chemistry'
_journal_page_first 1926
_journal_page_last 1941
_journal_paper_doi 10.1021/ic302150j
_journal_volume 52
_journal_year 2013
_chemical_formula_moiety 'C38 H36 N6, 2(Cl)'
_chemical_formula_sum 'C38 H36 Cl2 N6'
_chemical_formula_weight 647.63
_chemical_name_systematic
; 
 ? 
;
_space_group_IT_number 14
_symmetry_cell_setting monoclinic
_symmetry_space_group_name_Hall '-P 2ybc'
_symmetry_space_group_name_H-M 'P 1 21/c 1'
_atom_sites_solution_hydrogens geom
_atom_sites_solution_primary direct
_atom_sites_solution_secondary difmap
_audit_creation_method SHELXL-97
_cell_angle_alpha 90.00
_cell_angle_beta 100.606(3)
_cell_angle_gamma 90.00
_cell_formula_units_Z 2
_cell_length_a 6.6659(3)
_cell_length_b 14.5944(7)
_cell_length_c 16.4058(8)
_cell_measurement_reflns_used 2450
_cell_measurement_temperature 90(2)
_cell_measurement_theta_max 27.27
_cell_measurement_theta_min 2.79
_cell_volume 1568.77(13)
_computing_cell_refinement 'Bruker SAINT'
_computing_data_collection 'Bruker APEX2'
_computing_data_reduction 'Bruker SAINT'
_computing_molecular_graphics 'Bruker SHELXTL'
_computing_publication_material 'Bruker SHELXTL'
_computing_structure_refinement 'SHELXL-97 (Sheldrick, 2008)'
_computing_structure_solution 'SHELXS-97 (Sheldrick, 2008)'
_diffrn_ambient_temperature 90(2)
_diffrn_measured_fraction_theta_full 0.994
_diffrn_measured_fraction_theta_max 0.995
_diffrn_measurement_device_type 'Bruker APEX-II CCD'
_diffrn_measurement_method '\f and \w scans'
_diffrn_radiation_monochromator graphite
_diffrn_radiation_source 'fine-focus sealed tube'
_diffrn_radiation_type MoK\a
_diffrn_radiation_wavelength 0.71073
_diffrn_reflns_av_R_equivalents 0.0420
_diffrn_reflns_av_sigmaI/netI 0.0452
_diffrn_reflns_limit_h_max 8
_diffrn_reflns_limit_h_min -8
_diffrn_reflns_limit_k_max 19
_diffrn_reflns_limit_k_min -19
_diffrn_reflns_limit_l_max 21
_diffrn_reflns_limit_l_min -20
_diffrn_reflns_number 12542
_diffrn_reflns_theta_full 27.00
_diffrn_reflns_theta_max 27.97
_diffrn_reflns_theta_min 2.79
_exptl_absorpt_coefficient_mu 0.246
_exptl_absorpt_correction_T_max 0.9854
_exptl_absorpt_correction_T_min 0.9640
_exptl_absorpt_correction_type multi-scan
_exptl_absorpt_process_details SADABS
_exptl_crystal_colour red
_exptl_crystal_density_diffrn 1.371
_exptl_crystal_description block
_exptl_crystal_F_000 680
_exptl_crystal_size_max 0.15
_exptl_crystal_size_mid 0.09
_exptl_crystal_size_min 0.06
_refine_diff_density_max 0.448
_refine_diff_density_min -0.398
_refine_diff_density_rms 0.057
_refine_ls_extinction_method none
_refine_ls_goodness_of_fit_ref 1.013
_refine_ls_hydrogen_treatment mixed
_refine_ls_matrix_type full
_refine_ls_number_parameters 216
_refine_ls_number_reflns 3758
_refine_ls_number_restraints 2
_refine_ls_restrained_S_all 1.013
_refine_ls_R_factor_all 0.0627
_refine_ls_R_factor_gt 0.0406
_refine_ls_shift/su_max 0.001
_refine_ls_shift/su_mean 0.000
_refine_ls_structure_factor_coef Fsqd
_refine_ls_weighting_details 'calc w=1/[\s^2^(Fo^2^)+(0.0483P)^2^+0.6725P] where P=(Fo^2^+2Fc^2^)/3'
_refine_ls_weighting_scheme calc
_refine_ls_wR_factor_gt 0.0955
_refine_ls_wR_factor_ref 0.1052
_reflns_number_gt 2815
_reflns_number_total 3758
_reflns_threshold_expression >2sigma(I)
_cod_data_source_file ic302150j_si_002_03.cif
_cod_data_source_block LH4.2Cl
_cod_original_sg_symbol_H-M 'P 21/c'
_cod_database_code 4333855

loop_
_symmetry_equiv_pos_as_xyz
'x, y, z'
'-x, y+1/2, -z+1/2'
'-x, -y, -z'
'x, -y-1/2, z-1/2'

loop_
_atom_site_label
_atom_site_type_symbol
_atom_site_fract_x
_atom_site_fract_y
_atom_site_fract_z
_atom_site_U_iso_or_equiv
_atom_site_adp_type
_atom_site_occupancy
_atom_site_symmetry_multiplicity
_atom_site_calc_flag
_atom_site_refinement_flags
N1 N 1.1828(2) 0.45437(10) 0.17919(9) 0.0145(3) Uani 1 1 d D
H1N H 1.273(3) 0.4979(12) 0.1957(12) 0.017 Uiso 1 1 d D
N2 N 0.8521(2) 0.43089(9) 0.41727(9) 0.0138(3) Uani 1 1 d .
N3 N 1.1945(2) 0.53288(10) 0.42490(9) 0.0134(3) Uani 1 1 d D
H3N H 1.097(3) 0.5110(13) 0.4475(11) 0.016 Uiso 1 1 d D
C1 C 1.1465(3) 0.42196(11) 0.09650(10) 0.0144(4) Uani 1 1 d .
C2 C 1.2443(3) 0.44748(12) 0.03231(11) 0.0163(4) Uani 1 1 d .
H2 H 1.3581 0.4878 0.0409 0.020 Uiso 1 1 calc R
C3 C 1.1662(3) 0.41068(12) -0.04545(11) 0.0184(4) Uani 1 1 d .
H3 H 1.2297 0.4250 -0.0912 0.022 Uiso 1 1 calc R
C4 C 0.9962(3) 0.35310(12) -0.05709(11) 0.0188(4) Uani 1 1 d .
H4 H 0.9428 0.3308 -0.1111 0.023 Uiso 1 1 calc R
C5 C 0.9037(3) 0.32769(12) 0.00858(11) 0.0170(4) Uani 1 1 d .
H5 H 0.7894 0.2876 0.0004 0.020 Uiso 1 1 calc R
C6 C 0.9827(3) 0.36238(11) 0.08657(10) 0.0145(3) Uani 1 1 d .
C7 C 0.9148(3) 0.34922(11) 0.16890(10) 0.0143(4) Uani 1 1 d .
C8 C 0.6823(3) 0.36511(13) 0.15985(11) 0.0200(4) Uani 1 1 d .
H8A H 0.6555 0.4306 0.1654 0.030 Uiso 1 1 calc R
H8B H 0.6307 0.3311 0.2032 0.030 Uiso 1 1 calc R
H8C H 0.6132 0.3437 0.1052 0.030 Uiso 1 1 calc R
C9 C 0.9752(3) 0.25150(12) 0.20153(11) 0.0213(4) Uani 1 1 d .
H9A H 0.9064 0.2061 0.1620 0.032 Uiso 1 1 calc R
H9B H 0.9341 0.2427 0.2554 0.032 Uiso 1 1 calc R
H9C H 1.1234 0.2439 0.2078 0.032 Uiso 1 1 calc R
C10 C 1.0518(3) 0.41984(11) 0.22295(10) 0.0144(4) Uani 1 1 d .
C11 C 1.0448(3) 0.44497(11) 0.30623(10) 0.0133(3) Uani 1 1 d .
C12 C 0.8864(3) 0.40764(11) 0.34530(11) 0.0153(4) Uani 1 1 d .
H12 H 0.8002 0.3622 0.3157 0.018 Uiso 1 1 calc R
C13 C 0.6820(3) 0.39096(11) 0.44516(10) 0.0129(3) Uani 1 1 d .
C14 C 0.5356(3) 0.33474(12) 0.39685(11) 0.0166(4) Uani 1 1 d .
H14 H 0.5467 0.3216 0.3411 0.020 Uiso 1 1 calc R
C15 C 0.3757(3) 0.29827(12) 0.42904(11) 0.0173(4) Uani 1 1 d .
H15 H 0.2788 0.2600 0.3954 0.021 Uiso 1 1 calc R
C16 C 0.3552(3) 0.31708(12) 0.51014(11) 0.0177(4) Uani 1 1 d .
H16 H 0.2445 0.2918 0.5318 0.021 Uiso 1 1 calc R
C17 C 0.4966(3) 0.37280(11) 0.55939(11) 0.0166(4) Uani 1 1 d .
H17 H 0.4835 0.3857 0.6149 0.020 Uiso 1 1 calc R
C18 C 0.6585(3) 0.40979(11) 0.52695(10) 0.0131(3) Uani 1 1 d .
C19 C 1.1924(3) 0.50569(11) 0.34844(10) 0.0136(3) Uani 1 1 d .
H19 H 1.2950 0.5280 0.3204 0.016 Uiso 1 1 calc R
Cl1 Cl 1.50399(8) 0.60596(3) 0.21963(3) 0.02476(13) Uani 1 1 d .

loop_
_atom_site_aniso_label
_atom_site_aniso_U_11
_atom_site_aniso_U_22
_atom_site_aniso_U_33
_atom_site_aniso_U_23
_atom_site_aniso_U_13
_atom_site_aniso_U_12
N1 0.0139(8) 0.0168(7) 0.0130(7) -0.0026(5) 0.0032(6) -0.0018(6)
N2 0.0145(7) 0.0140(7) 0.0129(7) 0.0000(5) 0.0030(6) -0.0021(6)
N3 0.0127(7) 0.0151(7) 0.0128(7) -0.0010(5) 0.0037(6) -0.0025(6)
C1 0.0150(9) 0.0149(8) 0.0127(8) -0.0007(6) 0.0011(7) 0.0056(7)
C2 0.0147(9) 0.0181(9) 0.0166(9) 0.0009(7) 0.0045(7) 0.0039(7)
C3 0.0232(10) 0.0199(9) 0.0132(9) 0.0025(7) 0.0059(7) 0.0096(7)
C4 0.0258(10) 0.0175(9) 0.0116(8) -0.0031(7) -0.0004(7) 0.0088(7)
C5 0.0195(9) 0.0138(8) 0.0166(9) -0.0023(6) 0.0009(7) 0.0034(7)
C6 0.0168(9) 0.0123(8) 0.0142(8) 0.0000(6) 0.0024(7) 0.0045(7)
C7 0.0159(9) 0.0148(8) 0.0114(8) -0.0020(6) 0.0004(7) -0.0015(7)
C8 0.0139(9) 0.0287(10) 0.0173(9) -0.0051(7) 0.0027(7) -0.0031(7)
C9 0.0312(11) 0.0168(9) 0.0152(9) 0.0001(7) 0.0024(8) -0.0014(8)
C10 0.0120(8) 0.0148(8) 0.0156(9) -0.0003(6) 0.0006(7) 0.0011(6)
C11 0.0132(8) 0.0143(8) 0.0125(8) -0.0017(6) 0.0021(6) -0.0006(6)
C12 0.0143(9) 0.0158(8) 0.0153(8) -0.0029(6) 0.0014(7) -0.0033(7)
C13 0.0124(8) 0.0121(8) 0.0139(8) 0.0017(6) 0.0020(6) 0.0000(6)
C14 0.0195(9) 0.0180(8) 0.0120(8) -0.0012(6) 0.0020(7) -0.0025(7)
C15 0.0160(9) 0.0167(8) 0.0178(9) -0.0002(7) -0.0009(7) -0.0041(7)
C16 0.0154(9) 0.0199(9) 0.0182(9) 0.0026(7) 0.0043(7) -0.0040(7)
C17 0.0186(9) 0.0171(9) 0.0144(8) -0.0012(6) 0.0037(7) -0.0035(7)
C18 0.0135(8) 0.0105(8) 0.0146(8) -0.0006(6) 0.0005(6) -0.0014(6)
C19 0.0136(8) 0.0137(8) 0.0136(8) 0.0008(6) 0.0032(7) 0.0009(6)
Cl1 0.0279(3) 0.0290(3) 0.0189(2) -0.00291(18) 0.00837(18) -0.0115(2)

loop_
_atom_type_symbol
_atom_type_description
_atom_type_scat_dispersion_real
_atom_type_scat_dispersion_imag
_atom_type_scat_source
C C 0.0033 0.0016 'International Tables Vol C Tables 4.2.6.8 and 6.1.1.4'
H H 0.0000 0.0000 'International Tables Vol C Tables 4.2.6.8 and 6.1.1.4'
N N 0.0061 0.0033 'International Tables Vol C Tables 4.2.6.8 and 6.1.1.4'
Cl Cl 0.1484 0.1585 'International Tables Vol C Tables 4.2.6.8 and 6.1.1.4'

loop_
_geom_angle_atom_site_label_1
_geom_angle_atom_site_label_2
_geom_angle_atom_site_label_3
_geom_angle
_geom_angle_site_symmetry_1
_geom_angle_site_symmetry_3
_geom_angle_publ_flag
C10 N1 C1 112.23(14) . . ?
C10 N1 H1N 125.8(13) . . ?
C1 N1 H1N 121.5(13) . . ?
C12 N2 C13 118.23(14) . . y
C19 N3 C18 126.63(15) . 3_766 y
C19 N3 H3N 114.9(13) . . ?
C18 N3 H3N 118.5(13) 3_766 . ?
C6 C1 C2 123.42(16) . . ?
C6 C1 N1 108.37(15) . . ?
C2 C1 N1 128.09(16) . . ?
C1 C2 C3 116.29(17) . . ?
C1 C2 H2 121.9 . . ?
C3 C2 H2 121.9 . . ?
C2 C3 C4 120.96(17) . . ?
C2 C3 H3 119.5 . . ?
C4 C3 H3 119.5 . . ?
C5 C4 C3 121.40(16) . . ?
C5 C4 H4 119.3 . . ?
C3 C4 H4 119.3 . . ?
C6 C5 C4 118.13(17) . . ?
C6 C5 H5 120.9 . . ?
C4 C5 H5 120.9 . . ?
C1 C6 C5 119.74(17) . . ?
C1 C6 C7 109.53(14) . . ?
C5 C6 C7 130.70(16) . . ?
C6 C7 C10 100.68(14) . . ?
C6 C7 C8 110.74(14) . . ?
C10 C7 C8 115.55(14) . . ?
C6 C7 C9 108.87(14) . . ?
C10 C7 C9 109.09(13) . . ?
C8 C7 C9 111.30(15) . . ?
C7 C8 H8A 109.5 . . ?
C7 C8 H8B 109.5 . . ?
H8A C8 H8B 109.5 . . ?
C7 C8 H8C 109.5 . . ?
H8A C8 H8C 109.5 . . ?
H8B C8 H8C 109.5 . . ?
C7 C9 H9A 109.5 . . ?
C7 C9 H9B 109.5 . . ?
H9A C9 H9B 109.5 . . ?
C7 C9 H9C 109.5 . . ?
H9A C9 H9C 109.5 . . ?
H9B C9 H9C 109.5 . . ?
N1 C10 C11 124.20(15) . . ?
N1 C10 C7 108.73(14) . . ?
C11 C10 C7 127.07(16) . . ?
C19 C11 C10 119.41(16) . . ?
C19 C11 C12 121.51(15) . . y
C10 C11 C12 119.07(15) . . ?
N2 C12 C11 125.22(15) . . y
N2 C12 H12 117.4 . . ?
C11 C12 H12 117.4 . . ?
C14 C13 C18 117.71(16) . . ?
C14 C13 N2 124.76(15) . . ?
C18 C13 N2 117.52(14) . . y
C15 C14 C13 121.01(16) . . ?
C15 C14 H14 119.5 . . ?
C13 C14 H14 119.5 . . ?
C14 C15 C16 120.59(16) . . ?
C14 C15 H15 119.7 . . ?
C16 C15 H15 119.7 . . ?
C17 C16 C15 119.84(17) . . ?
C17 C16 H16 120.1 . . ?
C15 C16 H16 120.1 . . ?
C16 C17 C18 119.66(16) . . ?
C16 C17 H17 120.2 . . ?
C18 C17 H17 120.2 . . ?
C17 C18 C13 121.18(15) . . ?
C17 C18 N3 121.38(15) . 3_766 ?
C13 C18 N3 117.44(15) . 3_766 y
N3 C19 C11 122.94(16) . . y
N3 C19 H19 118.5 . . ?
C11 C19 H19 118.5 . . ?

loop_
_geom_bond_atom_site_label_1
_geom_bond_atom_site_label_2
_geom_bond_distance
_geom_bond_site_symmetry_2
_geom_bond_publ_flag
N1 C10 1.328(2) . y
N1 C1 1.415(2) . ?
N1 H1N 0.882(15) . ?
N2 C12 1.289(2) . y
N2 C13 1.423(2) . y
N3 C19 1.313(2) . y
N3 C18 1.414(2) 3_766 y
N3 H3N 0.865(15) . ?
C1 C6 1.382(2) . ?
C1 C2 1.388(2) . ?
C2 C3 1.394(2) . ?
C2 H2 0.9500 . ?
C3 C4 1.395(3) . ?
C3 H3 0.9500 . ?
C4 C5 1.387(3) . ?
C4 H4 0.9500 . ?
C5 C6 1.387(2) . ?
C5 H5 0.9500 . ?
C6 C7 1.514(2) . ?
C7 C10 1.544(2) . ?
C7 C8 1.547(2) . ?
C7 C9 1.550(2) . ?
C8 H8A 0.9800 . ?
C8 H8B 0.9800 . ?
C8 H8C 0.9800 . ?
C9 H9A 0.9800 . ?
C9 H9B 0.9800 . ?
C9 H9C 0.9800 . ?
C10 C11 1.424(2) . y
C11 C19 1.408(2) . y
C11 C12 1.440(2) . y
C12 H12 0.9500 . ?
C13 C14 1.403(2) . ?
C13 C18 1.407(2) . ?
C14 C15 1.381(2) . ?
C14 H14 0.9500 . ?
C15 C16 1.390(3) . ?
C15 H15 0.9500 . ?
C16 C17 1.387(2) . ?
C16 H16 0.9500 . ?
C17 C18 1.396(2) . ?
C17 H17 0.9500 . ?
C18 N3 1.414(2) 3_766 ?
C19 H19 0.9500 . ?

loop_
_geom_hbond_atom_site_label_D
_geom_hbond_atom_site_label_H
_geom_hbond_atom_site_label_A
_geom_hbond_distance_DH
_geom_hbond_distance_HA
_geom_hbond_distance_DA
_geom_hbond_angle_DHA
_geom_hbond_site_symmetry_A
N1 H1N Cl1 0.882(15) 2.189(15) 3.0653(15) 172.3(18) .
N3 H3N N2 0.865(15) 1.996(17) 2.709(2) 138.9(17) .
N3 H3N N2 0.865(15) 2.341(19) 2.716(2) 106.4(15) 3_766
C19 H19 Cl1 0.95 2.61 3.5408(18) 166.5 .
C17 H17 Cl1 0.95 2.70 3.6394(18) 168.7 3_766
